data_4082710
loop_
_publ_author_name
'Bernhammer, Jan C.'
'Huynh, Han Vinh'

_publ_section_title
;
 Benzimidazolin-2-ylidene Complexes of Palladium(II) Featuring a Thioether
 Moiety: Synthesis, Characterization, Molecular Dynamics, and Catalytic
 Activities
;
_journal_issue 5
_journal_name_full Organometallics
_journal_page_first 1266
_journal_paper_doi 10.1021/om500083r
_journal_volume 33
_journal_year 2014
_chemical_formula_sum 'C33 H42 Br2 N4 Pd S'
_chemical_formula_weight 792.98
_chemical_name_systematic
; 
 ? 
;
_space_group_crystal_system monoclinic
_space_group_IT_number 14
_space_group_name_Hall '-P 2yn'
_space_group_name_H-M_alt 'P 1 21/n 1'
_symmetry_space_group_name_Hall '-P 2yn'
_symmetry_space_group_name_H-M 'P 1 21/n 1'
_atom_sites_solution_hydrogens geom
_audit_creation_method SHELXL-2013
_cell_angle_alpha 90
_cell_angle_beta 95.699(9)
_cell_angle_gamma 90
_cell_formula_units_Z 4
_cell_length_a 10.924(5)
_cell_length_b 23.550(10)
_cell_length_c 12.900(5)
_cell_measurement_reflns_used 950
_cell_measurement_temperature 100(2)
_cell_measurement_theta_max 26.82
_cell_measurement_theta_min 2.55
_cell_volume 3302(2)
_computing_cell_refinement 'Bruker SMART'
_computing_data_collection 'Bruker SMART'
_computing_data_reduction 'Bruker SAINT'
_computing_molecular_graphics 'Bruker SHELXTL'
_computing_publication_material 'Bruker SHELXTL'
_computing_structure_refinement 'SHELXL-2013 (Sheldrick, 2013)'
_computing_structure_solution 'Bruker SHELXTL'
_diffrn_ambient_temperature 100(2)
_diffrn_measured_fraction_theta_full 0.998
_diffrn_measured_fraction_theta_max 0.998
_diffrn_measurement_device_type 'CCD Area Detector'
_diffrn_measurement_method 'phi and omega scans'
_diffrn_radiation_type MoK\a
_diffrn_radiation_wavelength 0.71073
_diffrn_reflns_av_R_equivalents 0.0478
_diffrn_reflns_av_unetI/netI 0.0533
_diffrn_reflns_Laue_measured_fraction_full 0.998
_diffrn_reflns_Laue_measured_fraction_max 0.998
_diffrn_reflns_limit_h_max 13
_diffrn_reflns_limit_h_min -14
_diffrn_reflns_limit_k_max 30
_diffrn_reflns_limit_k_min -28
_diffrn_reflns_limit_l_max 16
_diffrn_reflns_limit_l_min -16
_diffrn_reflns_number 24108
_diffrn_reflns_point_group_measured_fraction_full 0.998
_diffrn_reflns_point_group_measured_fraction_max 0.998
_diffrn_reflns_theta_full 25.242
_diffrn_reflns_theta_max 27.499
_diffrn_reflns_theta_min 1.807
_exptl_absorpt_coefficient_mu 3.074
_exptl_absorpt_correction_T_max 0.7898
_exptl_absorpt_correction_T_min 0.5117
_exptl_absorpt_correction_type multi-scan
_exptl_absorpt_process_details 'Sadabs, (Sheldrick 2008)'
_exptl_crystal_colour Yellow
_exptl_crystal_density_diffrn 1.595
_exptl_crystal_density_meas ?
_exptl_crystal_description Block
_exptl_crystal_F_000 1600
_exptl_crystal_size_max 0.560
_exptl_crystal_size_mid 0.400
_exptl_crystal_size_min 0.100
_refine_diff_density_max 1.351
_refine_diff_density_min -0.800
_refine_diff_density_rms 0.109
_refine_ls_extinction_method none
_refine_ls_goodness_of_fit_ref 1.050
_refine_ls_hydrogen_treatment constr
_refine_ls_matrix_type full
_refine_ls_number_parameters 442
_refine_ls_number_reflns 7572
_refine_ls_number_restraints 227
_refine_ls_restrained_S_all 1.049
_refine_ls_R_factor_all 0.0639
_refine_ls_R_factor_gt 0.0447
_refine_ls_shift/su_max 0.001
_refine_ls_shift/su_mean 0.000
_refine_ls_structure_factor_coef Fsqd
_refine_ls_weighting_details 'w=1/[\s^2^(Fo^2^)+(0.0584P)^2^+1.7378P] where P=(Fo^2^+2Fc^2^)/3'
_refine_ls_weighting_scheme calc
_refine_ls_wR_factor_gt 0.1106
_refine_ls_wR_factor_ref 0.1206
_reflns_Friedel_coverage 0.000
_reflns_number_gt 5690
_reflns_number_total 7572
_reflns_threshold_expression 'I > 2\s(I)'
_cod_data_source_file om500083r_si_002.cif
_cod_data_source_block d515
_cod_depositor_comments
;
The following automatic conversions were performed:

'_exptl_absorpt_correction_type' value 'Multi-scan' changed to
'multi-scan' according to
/usr/data/users/saulius/crontab/automatic-downloads/current/ACS/lib/dictionaries/cif_core.dic
dictionary named 'cif_core.dic' version 2.4.2 from 2011-04-26.

Automatic conversion script
Id: cif_fix_values 2281 2013-09-26 08:29:07Z andrius 

The following automatic conversions were performed:

'_exptl_crystal_density_meas' value 'Not Measured' was changed to '?'
- the value is perceived as not measured.

Automatic conversion script
Id: cif_fix_values 3008 2015-01-20 13:52:24Z robertas 
;
_cod_database_code 4082710
_shelx_space_group_comment
; 
The symmetry employed for this shelxl refinement is uniquely defined 
by the following loop, which should always be used as a source of 
symmetry information in preference to the above space-group names. 
They are only intended as comments. 
;
_shelx_estimated_absorpt_t_min 0.278
_shelx_estimated_absorpt_t_max 0.749
_shelxl_version_number 2013-3

loop_
_space_group_symop_operation_xyz
'x, y, z'
'-x+1/2, y+1/2, -z+1/2'
'-x, -y, -z'
'x-1/2, -y-1/2, z-1/2'

loop_
_atom_site_label
_atom_site_type_symbol
_atom_site_fract_x
_atom_site_fract_y
_atom_site_fract_z
_atom_site_U_iso_or_equiv
_atom_site_adp_type
_atom_site_occupancy
_atom_site_site_symmetry_order
_atom_site_calc_flag
_atom_site_refinement_flags_posn
_atom_site_refinement_flags_adp
_atom_site_refinement_flags_occupancy
_atom_site_disorder_assembly
_atom_site_disorder_group
S1 S 0.4693(2) -0.02552(9) 0.08956(17) 0.0489(7) Uani 0.509(3) 1 d D U P A 1
C15 C 0.5357(15) 0.0938(4) 0.2082(9) 0.040(2) Uani 0.509(3) 1 d D U P A 1
H15A H 0.6217 0.0987 0.1918 0.048 Uiso 0.509(3) 1 calc R U P A 1
H15B H 0.4826 0.0911 0.1416 0.048 Uiso 0.509(3) 1 calc R U P A 1
C16 C 0.5253(9) 0.0386(3) 0.2700(7) 0.0416(16) Uani 0.509(3) 1 d D U P A 1
H16A H 0.5769 0.0410 0.3375 0.050 Uiso 0.509(3) 1 calc R U P A 1
H16B H 0.4389 0.0323 0.2842 0.050 Uiso 0.509(3) 1 calc R U P A 1
C17 C 0.5684(8) -0.0100(3) 0.2061(6) 0.0479(16) Uani 0.509(3) 1 d D U P A 1
H17A H 0.5756 -0.0446 0.2501 0.057 Uiso 0.509(3) 1 calc R U P A 1
H17B H 0.6515 -0.0010 0.1863 0.057 Uiso 0.509(3) 1 calc R U P A 1
C18 C 0.3403(9) -0.0612(4) 0.1450(8) 0.0599(17) Uani 0.509(3) 1 d D U P A 1
H18 H 0.3197 -0.0403 0.2085 0.072 Uiso 0.509(3) 1 calc R U P A 1
C19 C 0.3936(13) -0.1202(6) 0.1764(15) 0.061(2) Uani 0.509(3) 1 d D U P A 1
H19A H 0.3381 -0.1398 0.2199 0.092 Uiso 0.509(3) 1 calc R U P A 1
H19B H 0.4745 -0.1157 0.2157 0.092 Uiso 0.509(3) 1 calc R U P A 1
H19C H 0.4021 -0.1427 0.1136 0.092 Uiso 0.509(3) 1 calc R U P A 1
C20 C 0.2323(10) -0.0561(5) 0.0582(9) 0.072(2) Uani 0.509(3) 1 d D U P A 1
H20A H 0.2578 -0.0710 -0.0072 0.108 Uiso 0.509(3) 1 calc R U P A 1
H20B H 0.2088 -0.0161 0.0490 0.108 Uiso 0.509(3) 1 calc R U P A 1
H20C H 0.1618 -0.0780 0.0780 0.108 Uiso 0.509(3) 1 calc R U P A 1
S1A S 0.3333(2) -0.00152(11) 0.1745(2) 0.0554(8) Uani 0.491(3) 1 d D U P A 2
C15A C 0.5383(17) 0.1036(4) 0.1780(9) 0.040(2) Uani 0.491(3) 1 d D U P A 2
H15C H 0.6104 0.1206 0.1488 0.048 Uiso 0.491(3) 1 calc R U P A 2
H15D H 0.4702 0.1017 0.1215 0.048 Uiso 0.491(3) 1 calc R U P A 2
C16A C 0.5712(8) 0.0429(3) 0.2160(7) 0.0409(16) Uani 0.491(3) 1 d D U P A 2
H16C H 0.5951 0.0203 0.1565 0.049 Uiso 0.491(3) 1 calc R U P A 2
H16D H 0.6433 0.0447 0.2689 0.049 Uiso 0.491(3) 1 calc R U P A 2
C17A C 0.4671(8) 0.0126(4) 0.2630(7) 0.0445(16) Uani 0.491(3) 1 d D U P A 2
H17C H 0.4421 0.0359 0.3212 0.053 Uiso 0.491(3) 1 calc R U P A 2
H17D H 0.4988 -0.0239 0.2927 0.053 Uiso 0.491(3) 1 calc R U P A 2
C18A C 0.3742(10) -0.0651(4) 0.1123(8) 0.0566(18) Uani 0.491(3) 1 d D U P A 2
H18A H 0.4606 -0.0634 0.0930 0.068 Uiso 0.491(3) 1 calc R U P A 2
C19A C 0.3537(15) -0.1178(7) 0.1777(17) 0.067(3) Uani 0.491(3) 1 d D U P A 2
H19D H 0.2685 -0.1183 0.1954 0.101 Uiso 0.491(3) 1 calc R U P A 2
H19E H 0.4099 -0.1168 0.2418 0.101 Uiso 0.491(3) 1 calc R U P A 2
H19F H 0.3696 -0.1519 0.1379 0.101 Uiso 0.491(3) 1 calc R U P A 2
C20A C 0.2824(11) -0.0762(6) 0.0165(9) 0.071(2) Uani 0.491(3) 1 d D U P A 2
H20D H 0.3171 -0.1041 -0.0287 0.106 Uiso 0.491(3) 1 calc R U P A 2
H20E H 0.2661 -0.0406 -0.0219 0.106 Uiso 0.491(3) 1 calc R U P A 2
H20F H 0.2054 -0.0909 0.0391 0.106 Uiso 0.491(3) 1 calc R U P A 2
Pd1 Pd 0.75770(2) 0.14458(2) 0.37932(2) 0.03175(10) Uani 1 1 d . . . . .
Br1 Br 0.81730(4) 0.19289(2) 0.22319(3) 0.04290(13) Uani 1 1 d . . . . .
Br2 Br 0.70104(4) 0.09316(2) 0.53151(4) 0.05130(15) Uani 1 1 d . . . . .
N1 N 0.5106(3) 0.20150(13) 0.3926(2) 0.0308(7) Uani 1 1 d . . . . .
N2 N 0.5003(3) 0.14158(13) 0.2646(3) 0.0353(7) Uani 1 1 d D . . . .
N3 N 1.0070(3) 0.15681(12) 0.4973(2) 0.0265(6) Uani 1 1 d . . . . .
N4 N 1.0101(3) 0.08820(11) 0.3854(2) 0.0239(6) Uani 1 1 d . . . . .
C1 C 0.5775(4) 0.16412(16) 0.3430(3) 0.0349(9) Uani 1 1 d . . . . .
C2 C 0.3891(3) 0.20350(15) 0.3460(3) 0.0296(8) Uani 1 1 d . . . . .
C3 C 0.2875(3) 0.23515(17) 0.3680(3) 0.0339(8) Uani 1 1 d . . . . .
H3 H 0.2919 0.2613 0.4243 0.041 Uiso 1 1 calc R U . . .
C4 C 0.1789(4) 0.22666(17) 0.3036(3) 0.0372(9) Uani 1 1 d . . . . .
H4 H 0.1076 0.2476 0.3162 0.045 Uiso 1 1 calc R U . . .
C5 C 0.1725(3) 0.18840(17) 0.2217(3) 0.0340(9) Uani 1 1 d . . . . .
H5 H 0.0969 0.1837 0.1794 0.041 Uiso 1 1 calc R U . . .
C6 C 0.2740(3) 0.15678(16) 0.2000(3) 0.0322(8) Uani 1 1 d . . . . .
H6 H 0.2698 0.1307 0.1436 0.039 Uiso 1 1 calc R U . . .
C7 C 0.3820(3) 0.16498(15) 0.2644(3) 0.0297(8) Uani 1 1 d . . . . .
C8 C 0.5571(4) 0.23663(17) 0.4823(3) 0.0367(9) Uani 1 1 d . . . . .
H8A H 0.6265 0.2166 0.5217 0.044 Uiso 1 1 calc R U . . .
H8B H 0.4911 0.2411 0.5290 0.044 Uiso 1 1 calc R U . . .
C9 C 0.6005(4) 0.29542(17) 0.4521(3) 0.0342(8) Uani 1 1 d . . . . .
C10 C 0.5324(4) 0.34301(19) 0.4702(3) 0.0446(10) Uani 1 1 d . . . . .
H10 H 0.4547 0.3399 0.4970 0.054 Uiso 1 1 calc R U . . .
C11 C 0.5811(6) 0.39604(18) 0.4481(4) 0.0561(13) Uani 1 1 d . . . . .
H11 H 0.5374 0.4292 0.4647 0.067 Uiso 1 1 calc R U . . .
C12 C 0.6865(5) 0.4023(2) 0.4045(4) 0.0585(14) Uani 1 1 d . . . . .
H12 H 0.7150 0.4391 0.3888 0.070 Uiso 1 1 calc R U . . .
C13 C 0.7529(5) 0.3553(2) 0.3828(3) 0.0524(12) Uani 1 1 d . . . . .
H13 H 0.8273 0.3591 0.3510 0.063 Uiso 1 1 calc R U . . .
C14 C 0.7103(4) 0.30175(18) 0.4076(3) 0.0425(10) Uani 1 1 d . . . . .
H14 H 0.7570 0.2691 0.3938 0.051 Uiso 1 1 calc R U . . .
C21 C 0.9370(3) 0.12785(15) 0.4226(3) 0.0274(7) Uani 1 1 d . . . . .
C22 C 1.1266(3) 0.13552(15) 0.5084(3) 0.0260(7) Uani 1 1 d . . . . .
C23 C 1.2310(4) 0.15048(16) 0.5743(3) 0.0323(8) Uani 1 1 d . . . . .
H23 H 1.2296 0.1807 0.6229 0.039 Uiso 1 1 calc R U . . .
C24 C 1.3375(3) 0.11894(17) 0.5650(3) 0.0355(9) Uani 1 1 d . . . . .
H24 H 1.4108 0.1281 0.6077 0.043 Uiso 1 1 calc R U . . .
C25 C 1.3382(4) 0.07449(17) 0.4945(3) 0.0364(9) Uani 1 1 d . . . . .
H25 H 1.4118 0.0534 0.4911 0.044 Uiso 1 1 calc R U . . .
C26 C 1.2354(3) 0.05996(15) 0.4294(3) 0.0301(8) Uani 1 1 d . . . . .
H26 H 1.2371 0.0295 0.3812 0.036 Uiso 1 1 calc R U . . .
C27 C 1.1292(3) 0.09140(14) 0.4368(3) 0.0241(7) Uani 1 1 d . . . . .
C28 C 0.9569(4) 0.20172(16) 0.5612(3) 0.0345(9) Uani 1 1 d . . . . .
H28 H 0.8674 0.2049 0.5368 0.041 Uiso 1 1 calc R U . . .
C29 C 1.0137(4) 0.25909(16) 0.5418(3) 0.0415(10) Uani 1 1 d . . . . .
H29A H 1.1010 0.2587 0.5681 0.062 Uiso 1 1 calc R U . . .
H29B H 0.9712 0.2887 0.5778 0.062 Uiso 1 1 calc R U . . .
H29C H 1.0056 0.2670 0.4668 0.062 Uiso 1 1 calc R U . . .
C30 C 0.9646(4) 0.1841(2) 0.6743(3) 0.0482(11) Uani 1 1 d . . . . .
H30A H 0.9273 0.1465 0.6796 0.072 Uiso 1 1 calc R U . . .
H30B H 0.9204 0.2117 0.7135 0.072 Uiso 1 1 calc R U . . .
H30C H 1.0510 0.1826 0.7030 0.072 Uiso 1 1 calc R U . . .
C31 C 0.9606(4) 0.04548(15) 0.3069(3) 0.0327(8) Uani 1 1 d . . . . .
H31 H 0.8722 0.0554 0.2877 0.039 Uiso 1 1 calc R U . . .
C32 C 1.0237(5) 0.04930(18) 0.2078(3) 0.0492(12) Uani 1 1 d . . . . .
H32A H 1.0141 0.0877 0.1790 0.074 Uiso 1 1 calc R U . . .
H32B H 0.9865 0.0219 0.1568 0.074 Uiso 1 1 calc R U . . .
H32C H 1.1114 0.0407 0.2233 0.074 Uiso 1 1 calc R U . . .
C33 C 0.9622(4) -0.01306(16) 0.3536(3) 0.0407(10) Uani 1 1 d . . . . .
H33A H 1.0470 -0.0236 0.3778 0.061 Uiso 1 1 calc R U . . .
H33B H 0.9285 -0.0403 0.3008 0.061 Uiso 1 1 calc R U . . .
H33C H 0.9120 -0.0134 0.4125 0.061 Uiso 1 1 calc R U . . .

loop_
_atom_site_aniso_label
_atom_site_aniso_U_11
_atom_site_aniso_U_22
_atom_site_aniso_U_33
_atom_site_aniso_U_23
_atom_site_aniso_U_13
_atom_site_aniso_U_12
S1 0.0592(15) 0.0411(13) 0.0475(12) -0.0074(9) 0.0105(10) -0.0058(10)
C15 0.027(4) 0.027(3) 0.065(5) -0.003(3) 0.001(5) 0.000(4)
C16 0.041(4) 0.034(3) 0.050(4) -0.005(3) 0.007(3) 0.000(3)
C17 0.053(4) 0.034(3) 0.056(3) -0.006(3) 0.003(3) 0.004(3)
C18 0.058(4) 0.050(3) 0.075(4) -0.017(3) 0.016(3) -0.009(3)
C19 0.064(6) 0.052(4) 0.072(4) -0.005(3) 0.025(5) -0.010(4)
C20 0.059(4) 0.070(5) 0.088(5) -0.021(4) 0.011(4) 0.001(4)
S1A 0.0415(14) 0.0445(14) 0.0816(18) -0.0067(12) 0.0140(12) -0.0034(10)
C15A 0.033(4) 0.022(3) 0.062(5) -0.007(3) -0.004(4) 0.001(3)
C16A 0.040(3) 0.029(3) 0.054(4) -0.006(3) 0.004(3) -0.001(3)
C17A 0.050(4) 0.034(3) 0.052(4) -0.007(3) 0.013(3) -0.005(3)
C18A 0.054(4) 0.048(3) 0.068(4) -0.012(3) 0.008(3) -0.010(3)
C19A 0.069(6) 0.052(3) 0.082(5) -0.004(4) 0.012(6) -0.011(5)
C20A 0.064(5) 0.075(5) 0.073(4) -0.015(3) 0.007(4) -0.015(4)
Pd1 0.01817(15) 0.02413(16) 0.05113(19) 0.00083(12) -0.00565(12) 0.00324(11)
Br1 0.0280(2) 0.0458(3) 0.0531(3) 0.00595(19) -0.00555(18) 0.00341(18)
Br2 0.0261(2) 0.0435(3) 0.0837(3) 0.0258(2) 0.0025(2) 0.00559(18)
N1 0.0195(15) 0.0318(17) 0.0398(17) 0.0064(13) -0.0042(12) -0.0003(13)
N2 0.0242(17) 0.0233(16) 0.057(2) 0.0032(14) -0.0015(15) 0.0011(13)
N3 0.0214(15) 0.0259(15) 0.0314(15) -0.0031(12) -0.0012(12) 0.0041(12)
N4 0.0193(14) 0.0217(14) 0.0296(15) -0.0009(11) -0.0023(11) 0.0005(11)
C1 0.029(2) 0.0236(18) 0.051(2) 0.0087(17) -0.0039(17) 0.0017(16)
C2 0.0231(18) 0.0284(19) 0.0367(19) 0.0098(15) 0.0010(15) 0.0004(15)
C3 0.0249(19) 0.038(2) 0.039(2) 0.0064(16) 0.0047(16) 0.0032(16)
C4 0.029(2) 0.040(2) 0.043(2) 0.0124(18) 0.0092(17) 0.0075(17)
C5 0.0200(18) 0.041(2) 0.040(2) 0.0071(17) -0.0017(15) -0.0015(16)
C6 0.0213(18) 0.0282(19) 0.047(2) 0.0036(16) 0.0003(16) -0.0044(15)
C7 0.0246(19) 0.0221(17) 0.042(2) 0.0078(15) 0.0031(15) -0.0011(14)
C8 0.032(2) 0.040(2) 0.037(2) 0.0051(17) -0.0026(16) 0.0026(17)
C9 0.034(2) 0.037(2) 0.0298(19) 0.0001(16) -0.0049(15) 0.0001(17)
C10 0.043(3) 0.049(3) 0.042(2) 0.0103(19) 0.0033(19) 0.009(2)
C11 0.095(4) 0.028(2) 0.045(3) -0.0012(19) 0.010(3) -0.004(2)
C12 0.084(4) 0.035(3) 0.054(3) 0.006(2) -0.005(3) -0.014(3)
C13 0.056(3) 0.052(3) 0.049(3) 0.000(2) 0.004(2) -0.019(2)
C14 0.039(2) 0.039(2) 0.048(2) -0.0019(18) 0.0019(19) -0.0032(19)
C21 0.0215(18) 0.0238(17) 0.0357(19) 0.0006(14) -0.0022(14) 0.0019(14)
C22 0.0212(17) 0.0282(19) 0.0281(17) 0.0045(14) -0.0001(13) 0.0014(14)
C23 0.029(2) 0.035(2) 0.0316(19) 0.0019(15) -0.0006(15) -0.0035(16)
C24 0.0233(19) 0.044(2) 0.037(2) 0.0113(18) -0.0061(15) -0.0025(17)
C25 0.0227(19) 0.042(2) 0.045(2) 0.0141(18) 0.0046(16) 0.0112(17)
C26 0.0279(19) 0.0268(19) 0.037(2) 0.0056(15) 0.0090(15) 0.0025(15)
C27 0.0218(17) 0.0239(17) 0.0263(16) 0.0052(13) 0.0016(13) 0.0006(14)
C28 0.030(2) 0.035(2) 0.039(2) -0.0093(16) 0.0056(16) 0.0051(17)
C29 0.038(2) 0.032(2) 0.054(2) -0.0145(18) 0.0056(19) 0.0013(18)
C30 0.049(3) 0.056(3) 0.041(2) -0.010(2) 0.013(2) 0.011(2)
C31 0.038(2) 0.0265(19) 0.0326(19) -0.0028(15) -0.0036(16) -0.0027(16)
C32 0.075(3) 0.040(2) 0.033(2) -0.0029(18) 0.006(2) -0.018(2)
C33 0.056(3) 0.028(2) 0.037(2) 0.0026(16) -0.0015(19) -0.0069(19)

loop_
_atom_type_symbol
_atom_type_description
_atom_type_scat_dispersion_real
_atom_type_scat_dispersion_imag
_atom_type_scat_source
C C 0.0033 0.0016 'International Tables Vol C Tables 4.2.6.8 and 6.1.1.4'
H H 0.0000 0.0000 'International Tables Vol C Tables 4.2.6.8 and 6.1.1.4'
N N 0.0061 0.0033 'International Tables Vol C Tables 4.2.6.8 and 6.1.1.4'
S S 0.1246 0.1234 'International Tables Vol C Tables 4.2.6.8 and 6.1.1.4'
Br Br -0.2901 2.4595 'International Tables Vol C Tables 4.2.6.8 and 6.1.1.4'
Pd Pd -0.9988 1.0072 'International Tables Vol C Tables 4.2.6.8 and 6.1.1.4'

loop_
_geom_angle_atom_site_label_1
_geom_angle_atom_site_label_2
_geom_angle_atom_site_label_3
_geom_angle
C17 S1 C18 100.8(5)
N2 C15 C16 111.6(8)
C17 C16 C15 108.3(8)
C16 C17 S1 114.5(6)
C19 C18 C20 119.9(11)
C19 C18 S1 103.2(8)
C20 C18 S1 104.0(7)
C18A S1A C17A 102.6(5)
N2 C15A C16A 112.5(8)
C17A C16A C15A 113.8(9)
C16A C17A S1A 115.4(6)
C19A C18A C20A 100.7(11)
C19A C18A S1A 112.1(10)
C20A C18A S1A 109.5(8)
C21 Pd1 C1 176.81(15)
C21 Pd1 Br2 89.85(10)
C1 Pd1 Br2 88.87(11)
C21 Pd1 Br1 89.33(10)
C1 Pd1 Br1 92.05(11)
Br2 Pd1 Br1 177.79(2)
C1 N1 C2 110.7(3)
C1 N1 C8 125.5(3)
C2 N1 C8 123.8(3)
C1 N2 C7 110.5(3)
C1 N2 C15 120.8(7)
C7 N2 C15 127.6(7)
C1 N2 C15A 125.6(7)
C7 N2 C15A 123.2(7)
C21 N3 C22 110.5(3)
C21 N3 C28 122.9(3)
C22 N3 C28 126.5(3)
C21 N4 C27 110.4(3)
C21 N4 C31 121.5(3)
C27 N4 C31 127.9(3)
N1 C1 N2 106.4(3)
N1 C1 Pd1 126.8(3)
N2 C1 Pd1 126.8(3)
C7 C2 C3 121.4(4)
C7 C2 N1 106.4(3)
C3 C2 N1 132.2(4)
C2 C3 C4 116.8(4)
C5 C4 C3 121.6(4)
C4 C5 C6 121.5(4)
C5 C6 C7 117.0(4)
C2 C7 C6 121.8(3)
C2 C7 N2 105.9(3)
C6 C7 N2 132.4(4)
N1 C8 C9 113.7(3)
C10 C9 C14 119.1(4)
C10 C9 C8 120.5(4)
C14 C9 C8 120.4(4)
C9 C10 C11 118.0(4)
C12 C11 C10 123.1(5)
C11 C12 C13 119.5(4)
C12 C13 C14 119.4(5)
C9 C14 C13 121.0(4)
N4 C21 N3 106.8(3)
N4 C21 Pd1 129.0(3)
N3 C21 Pd1 124.2(2)
C27 C22 N3 106.4(3)
C27 C22 C23 121.4(3)
N3 C22 C23 132.2(3)
C24 C23 C22 116.8(3)
C25 C24 C23 121.1(4)
C26 C25 C24 122.1(3)
C25 C26 C27 117.5(3)
C26 C27 C22 121.1(3)
C26 C27 N4 133.0(3)
C22 C27 N4 105.9(3)
N3 C28 C30 110.7(3)
N3 C28 C29 111.4(3)
C30 C28 C29 114.8(4)
N4 C31 C33 110.9(3)
N4 C31 C32 111.7(3)
C33 C31 C32 113.8(3)

loop_
_geom_bond_atom_site_label_1
_geom_bond_atom_site_label_2
_geom_bond_distance
S1 C17 1.800(8)
S1 C18 1.844(9)
C15 N2 1.416(10)
C15 C16 1.535(10)
C16 C17 1.513(9)
C18 C19 1.546(12)
C18 C20 1.549(11)
S1A C18A 1.777(9)
S1A C17A 1.794(9)
C15A N2 1.521(10)
C15A C16A 1.542(10)
C16A C17A 1.518(10)
C18A C19A 1.530(12)
C18A C20A 1.534(11)
Pd1 C21 2.021(4)
Pd1 C1 2.030(4)
Pd1 Br2 2.4381(9)
Pd1 Br1 2.4567(9)
N1 C1 1.345(5)
N1 C2 1.402(5)
N1 C8 1.471(5)
N2 C1 1.359(5)
N2 C7 1.404(5)
N3 C21 1.353(5)
N3 C22 1.393(4)
N3 C28 1.478(4)
N4 C21 1.347(4)
N4 C27 1.403(4)
N4 C31 1.491(4)
C2 C7 1.386(5)
C2 C3 1.389(5)
C3 C4 1.394(6)
C4 C5 1.385(6)
C5 C6 1.387(5)
C6 C7 1.388(5)
C8 C9 1.526(5)
C9 C10 1.378(6)
C9 C14 1.389(6)
C10 C11 1.398(6)
C11 C12 1.339(7)
C12 C13 1.367(7)
C13 C14 1.392(6)
C22 C27 1.392(5)
C22 C23 1.398(5)
C23 C24 1.395(5)
C24 C25 1.387(6)
C25 C26 1.377(6)
C26 C27 1.387(5)
C28 C30 1.511(6)
C28 C29 1.518(6)
C31 C33 1.504(5)
C31 C32 1.515(5)
